data_7100430
loop_
_publ_author_name
'Jonathan L. Sessler'
'Thomas Kohler'
'Vincent Lynch'
'David Sanchez-Garcia'
'Daniel Seidel'

_publ_section_title
;
Straightforward synthesis of sulfur bridged
oligopyrrolic macrocycles
;
_journal_name_full 'Chemical Communications'
_journal_paper_doi 10.1039/b500735f
_journal_year 2005
_chemical_formula_sum 'C36 H60 N4 O4 S8'
_chemical_formula_weight 869.36
_space_group_IT_number 14
_symmetry_cell_setting monoclinic
_symmetry_space_group_name_Hall '-P 2yn'
_symmetry_space_group_name_H-M 'P 1 21/n 1'
_cell_angle_alpha 90.00
_cell_angle_beta 119.0531(11)
_cell_angle_gamma 90.00
_cell_formula_units_Z 4
_cell_length_a 15.9670(3)
_cell_length_b 19.1060(5)
_cell_length_c 16.5190(4)
_cell_measurement_temperature 153(2)
_cell_volume 4405.27(18)
_diffrn_ambient_temperature 153(2)
_exptl_crystal_density_diffrn 1.311
_cod_depositor_comments
;
The following automatic conversions were performed:
'_symmetry_cell_setting' value 'Monoclinic' changed to 'monoclinic'
according to '/home/saulius/struct/CIF-dictionaries/cif_core.dic'
dictionary named 'cif_core.dic' version 2.4.1 from 2010-06-29.

Automatic conversion script
Id: cif_fix_enum 1527 2010-12-29 10:47:43Z saulius 
;
_cod_original_sg_symbol_H-M 'P 21/n'
_cod_database_code 7100430

loop_
_symmetry_equiv_pos_as_xyz
'x, y, z'
'-x+1/2, y+1/2, -z+1/2'
'-x, -y, -z'
'x-1/2, -y-1/2, z-1/2'

loop_
_atom_site_label
_atom_site_type_symbol
_atom_site_fract_x
_atom_site_fract_y
_atom_site_fract_z
_atom_site_U_iso_or_equiv
_atom_site_adp_type
_atom_site_occupancy
_atom_site_symmetry_multiplicity
_atom_site_calc_flag
_atom_site_refinement_flags
_atom_site_disorder_assembly
_atom_site_disorder_group
N1 N 0.1556(2) 0.28314(18) 0.2718(2) 0.0210(8) Uani 1 1 d . . .
H1N H 0.1237 0.3022 0.2970 0.025 Uiso 1 1 d R . .
N2 N 0.0406(2) 0.16739(19) 0.2909(2) 0.0242(9) Uani 1 1 d . . .
H2N H -0.0012 0.1978 0.2524 0.029 Uiso 1 1 d R . .
N3 N -0.0964(3) 0.30045(18) 0.3111(2) 0.0234(8) Uani 1 1 d . . .
H3N H -0.0348 0.2953 0.3305 0.028 Uiso 1 1 d R . .
N4 N -0.0545(2) 0.37881(18) 0.1805(2) 0.0207(8) Uani 1 1 d . . .
H4N H -0.0384 0.3351 0.1783 0.025 Uiso 1 1 d R . .
C1 C 0.1974(3) 0.3191(2) 0.2274(3) 0.0249(10) Uani 1 1 d . . .
C2 C 0.2421(3) 0.2702(2) 0.1999(3) 0.0262(11) Uani 1 1 d . . .
C3 C 0.2275(3) 0.2036(2) 0.2272(3) 0.0250(10) Uani 1 1 d . . .
C4 C 0.1738(3) 0.2131(2) 0.2714(3) 0.0225(10) Uani 1 1 d . . .
C5 C 0.1342(3) 0.1623(2) 0.3111(3) 0.0211(10) Uani 1 1 d . . .
C6 C 0.1758(3) 0.1082(2) 0.3728(3) 0.0249(10) Uani 1 1 d . . .
C7 C 0.1053(3) 0.0798(2) 0.3917(3) 0.0267(11) Uani 1 1 d . . .
C8 C 0.0222(3) 0.1172(2) 0.3388(3) 0.0257(11) Uani 1 1 d . . .
S9 S -0.09072(9) 0.10644(7) 0.32922(9) 0.0350(3) Uani 1 1 d . . .
S10 S -0.10132(9) 0.18717(7) 0.41043(9) 0.0353(3) Uani 1 1 d . . .
C11 C -0.1513(3) 0.2572(2) 0.3339(3) 0.0274(11) Uani 1 1 d . . .
C12 C -0.2444(3) 0.2813(2) 0.2891(3) 0.0271(11) Uani 1 1 d . . .
C13 C -0.2455(3) 0.3423(2) 0.2396(3) 0.0266(11) Uani 1 1 d . . .
C14 C -0.1531(3) 0.3515(2) 0.2537(3) 0.0216(10) Uani 1 1 d . . .
C15 C -0.1135(3) 0.4018(2) 0.2139(3) 0.0226(10) Uani 1 1 d . . .
C16 C -0.1189(3) 0.4741(2) 0.2074(3) 0.0217(10) Uani 1 1 d . . .
C17 C -0.0620(3) 0.4961(2) 0.1668(3) 0.0212(10) Uani 1 1 d . . .
C18 C -0.0225(3) 0.4359(2) 0.1529(3) 0.0205(10) Uani 1 1 d . . .
S19 S 0.05112(8) 0.42773(6) 0.10270(8) 0.0242(3) Uani 1 1 d . . .
S20 S 0.18909(8) 0.40946(6) 0.21513(8) 0.0268(3) Uani 1 1 d . . .
C21 C 0.2931(3) 0.2855(3) 0.1451(3) 0.0349(12) Uani 1 1 d . . .
H21A H 0.2756 0.3315 0.1186 0.042 Uiso 1 1 d R . .
H21B H 0.2725 0.2524 0.0954 0.042 Uiso 1 1 d R . .
C22 C 0.4028(4) 0.2817(3) 0.2050(4) 0.0552(17) Uani 1 1 d . . .
H22A H 0.4332 0.2915 0.1684 0.083 Uiso 1 1 d R . .
H22B H 0.4234 0.3153 0.2542 0.083 Uiso 1 1 d R . .
H22C H 0.4203 0.2355 0.2308 0.083 Uiso 1 1 d R . .
C23 C 0.2561(4) 0.1347(3) 0.2037(4) 0.0374(13) Uani 1 1 d . . .
H23C H 0.2484 0.0980 0.2393 0.056 Uiso 1 1 d R . .
H23A H 0.3217 0.1364 0.2170 0.056 Uiso 1 1 d R . .
H23B H 0.2166 0.1251 0.1389 0.056 Uiso 1 1 d R . .
C24 C 0.2802(3) 0.0873(3) 0.4184(3) 0.0383(13) Uani 1 1 d . . .
H24A H 0.3119 0.1144 0.3924 0.057 Uiso 1 1 d R . .
H24B H 0.3094 0.0961 0.4837 0.057 Uiso 1 1 d R . .
H24C H 0.2857 0.0384 0.4082 0.057 Uiso 1 1 d R . .
C25 C 0.1187(4) 0.0195(2) 0.4553(3) 0.0354(12) Uani 1 1 d . . .
H25A H 0.0744 0.0242 0.4787 0.042 Uiso 1 1 d R . .
H25B H 0.1825 0.0210 0.5067 0.042 Uiso 1 1 d R . .
C26 C 0.1036(4) -0.0511(3) 0.4073(4) 0.0432(14) Uani 1 1 d . . .
H26A H 0.1125 -0.0890 0.4489 0.065 Uiso 1 1 d R . .
H26B H 0.0395 -0.0523 0.3562 0.065 Uiso 1 1 d R . .
H26C H 0.1484 -0.0556 0.3845 0.065 Uiso 1 1 d R . .
C27 C -0.3277(3) 0.2484(3) 0.2946(3) 0.0355(12) Uani 1 1 d . . .
H27A H -0.3165 0.1992 0.3071 0.043 Uiso 1 1 d R . .
H27B H -0.3841 0.2541 0.2355 0.043 Uiso 1 1 d R . .
C28 C -0.3462(4) 0.2818(3) 0.3673(4) 0.0514(16) Uani 1 1 d . . .
H28A H -0.4001 0.2610 0.3690 0.077 Uiso 1 1 d R . .
H28B H -0.2897 0.2756 0.4262 0.077 Uiso 1 1 d R . .
H28C H -0.3578 0.3309 0.3541 0.077 Uiso 1 1 d R . .
C29 C -0.3327(3) 0.3845(3) 0.1779(4) 0.0399(13) Uani 1 1 d . . .
H29C H -0.3895 0.3578 0.1623 0.060 Uiso 1 1 d R . .
H29A H -0.3310 0.3974 0.1225 0.060 Uiso 1 1 d R . .
H29B H -0.3328 0.4267 0.2094 0.060 Uiso 1 1 d R . .
C30 C -0.1702(4) 0.5213(3) 0.2413(3) 0.0354(12) Uani 1 1 d . . .
H30A H -0.2373 0.5223 0.1971 0.053 Uiso 1 1 d R . .
H30B H -0.1442 0.5677 0.2502 0.053 Uiso 1 1 d R . .
H30C H -0.1612 0.5046 0.2998 0.053 Uiso 1 1 d R . .
C31 C -0.0473(3) 0.5697(2) 0.1461(3) 0.0284(11) Uani 1 1 d . . .
H31A H 0.0062 0.5715 0.1348 0.034 Uiso 1 1 d R . .
H31B H -0.0328 0.5984 0.1990 0.034 Uiso 1 1 d R . .
C32 C -0.1359(3) 0.5993(2) 0.0610(3) 0.0314(11) Uani 1 1 d . . .
H32A H -0.1247 0.6467 0.0494 0.047 Uiso 1 1 d R . .
H32B H -0.1498 0.5709 0.0080 0.047 Uiso 1 1 d R . .
H32C H -0.1892 0.5980 0.0727 0.047 Uiso 1 1 d R . .
S1A S 0.17677(11) 0.32533(8) 0.50727(9) 0.0339(4) Uani 0.90 1 d PD A 1
O1A O 0.1029(2) 0.32886(17) 0.40655(19) 0.0330(8) Uani 1 1 d D A 1
C1A C 0.2053(4) 0.2346(3) 0.5319(3) 0.0440(14) Uani 1 1 d D A 1
H1AA H 0.2421 0.2191 0.5035 0.066 Uiso 1 1 d R A 1
H1AB H 0.2417 0.2278 0.5977 0.066 Uiso 1 1 d R A 1
H1AC H 0.1470 0.2080 0.5076 0.066 Uiso 1 1 d R A 1
C2A C 0.1111(5) 0.3351(4) 0.5691(4) 0.059(2) Uani 0.90 1 d PD A 1
H2AA H 0.0893 0.3826 0.5638 0.088 Uiso 0.90 1 d PR A 1
H2AB H 0.0570 0.3041 0.5432 0.088 Uiso 0.90 1 d PR A 1
H2AC H 0.1517 0.3238 0.6332 0.088 Uiso 0.90 1 d PR A 1
S1AA S 0.1262(13) 0.3032(9) 0.5043(7) 0.061(5) Uiso 0.10 1 d PGD B 2
C2AA C 0.222(3) 0.357(3) 0.5812(10) 0.08(2) Uiso 0.10 1 d PGD B 2
H2AD H 0.2622 0.3319 0.6368 0.119 Uiso 0.10 1 d PR B 2
H2AE H 0.2585 0.3720 0.5523 0.119 Uiso 0.10 1 d PR B 2
H2AF H 0.1965 0.3979 0.5964 0.119 Uiso 0.10 1 d PR B 2
S1B S -0.03126(9) 0.18764(7) 0.05986(9) 0.0301(3) Uani 0.92 1 d PD C 1
O1B O -0.0690(2) 0.23511(16) 0.1097(2) 0.0301(8) Uani 1 1 d D C 1
C1B C 0.0162(5) 0.2424(3) 0.0070(4) 0.0474(16) Uani 0.92 1 d PD C 1
H1BA H 0.0743 0.2633 0.0537 0.071 Uiso 0.92 1 d PR C 1
H1BB H 0.0297 0.2152 -0.0343 0.071 Uiso 0.92 1 d PR C 1
H1BC H -0.0292 0.2784 -0.0273 0.071 Uiso 0.92 1 d PR C 1
C2B C -0.1330(4) 0.1602(4) -0.0441(4) 0.0584(19) Uani 0.92 1 d PD C 1
H2BA H -0.1705 0.1285 -0.0297 0.088 Uiso 0.92 1 d PR C 1
H2BB H -0.1712 0.2002 -0.0760 0.088 Uiso 0.92 1 d PR C 1
H2BC H -0.1123 0.1371 -0.0830 0.088 Uiso 0.92 1 d PR C 1
S1BB S -0.1109(11) 0.2149(8) 0.0091(6) 0.038(4) Uiso 0.08 1 d PGD D 2
C1BA C -0.034(3) 0.246(3) -0.031(2) 0.06(3) Uiso 0.08 1 d PGD D 2
H1BD H -0.0383 0.2963 -0.0349 0.090 Uiso 0.08 1 d PR D 2
H1BE H 0.0303 0.2325 0.0116 0.090 Uiso 0.08 1 d PR D 2
H1BF H -0.0531 0.2269 -0.0908 0.090 Uiso 0.08 1 d PR D 2
C2BA C -0.083(4) 0.1253(11) 0.0069(19) 0.06(2) Uiso 0.08 1 d PGD D 2
H2BD H -0.1196 0.0974 0.0273 0.086 Uiso 0.08 1 d PR D 2
H2BE H -0.0997 0.1122 -0.0551 0.086 Uiso 0.08 1 d PR D 2
H2BF H -0.0163 0.1178 0.0473 0.086 Uiso 0.08 1 d PR D 2

loop_
_atom_site_aniso_label
_atom_site_aniso_U_11
_atom_site_aniso_U_22
_atom_site_aniso_U_33
_atom_site_aniso_U_23
_atom_site_aniso_U_13
_atom_site_aniso_U_12
N1 0.0200(19) 0.023(2) 0.022(2) 0.0047(17) 0.0119(17) 0.0045(16)
N2 0.021(2) 0.023(2) 0.028(2) 0.0068(17) 0.0111(17) 0.0054(16)
N3 0.023(2) 0.025(2) 0.027(2) 0.0062(18) 0.0157(18) 0.0059(17)
N4 0.0226(19) 0.019(2) 0.0216(19) 0.0037(17) 0.0119(17) 0.0068(16)
C1 0.020(2) 0.030(3) 0.024(2) 0.007(2) 0.010(2) 0.002(2)
C2 0.021(2) 0.034(3) 0.024(2) 0.007(2) 0.011(2) 0.007(2)
C3 0.021(2) 0.029(3) 0.027(3) 0.007(2) 0.013(2) 0.007(2)
C4 0.017(2) 0.024(3) 0.025(2) 0.000(2) 0.008(2) 0.002(2)
C5 0.020(2) 0.024(2) 0.021(2) 0.000(2) 0.010(2) 0.001(2)
C6 0.026(2) 0.024(3) 0.024(2) 0.001(2) 0.012(2) 0.002(2)
C7 0.034(3) 0.026(3) 0.023(2) 0.002(2) 0.016(2) 0.002(2)
C8 0.027(3) 0.025(3) 0.029(3) 0.004(2) 0.017(2) 0.003(2)
S9 0.0320(7) 0.0282(7) 0.0534(8) 0.0059(6) 0.0274(7) 0.0005(6)
S10 0.0430(8) 0.0351(8) 0.0408(8) 0.0161(6) 0.0306(7) 0.0133(6)
C11 0.035(3) 0.030(3) 0.029(3) 0.014(2) 0.024(2) 0.012(2)
C12 0.030(3) 0.036(3) 0.024(2) 0.003(2) 0.020(2) 0.005(2)
C13 0.026(2) 0.038(3) 0.020(2) 0.009(2) 0.014(2) 0.009(2)
C14 0.026(2) 0.024(3) 0.020(2) 0.002(2) 0.015(2) 0.005(2)
C15 0.021(2) 0.031(3) 0.018(2) 0.003(2) 0.012(2) 0.004(2)
C16 0.024(2) 0.022(2) 0.019(2) -0.004(2) 0.011(2) 0.002(2)
C17 0.018(2) 0.026(3) 0.018(2) 0.002(2) 0.0068(19) 0.001(2)
C18 0.017(2) 0.025(3) 0.019(2) 0.002(2) 0.0087(19) 0.002(2)
S19 0.0231(6) 0.0304(7) 0.0226(6) 0.0061(5) 0.0138(5) 0.0043(5)
S20 0.0212(6) 0.0266(7) 0.0315(7) 0.0062(5) 0.0119(5) 0.0001(5)
C21 0.035(3) 0.038(3) 0.041(3) 0.016(3) 0.027(3) 0.014(2)
C22 0.031(3) 0.069(4) 0.074(4) 0.029(4) 0.032(3) 0.017(3)
C23 0.041(3) 0.036(3) 0.048(3) 0.007(3) 0.030(3) 0.014(2)
C24 0.035(3) 0.044(3) 0.032(3) 0.012(3) 0.013(2) 0.011(3)
C25 0.040(3) 0.032(3) 0.037(3) 0.012(2) 0.021(3) 0.006(2)
C26 0.051(3) 0.031(3) 0.044(3) 0.007(3) 0.020(3) -0.001(3)
C27 0.032(3) 0.045(3) 0.038(3) 0.013(3) 0.024(3) 0.009(2)
C28 0.052(4) 0.070(4) 0.050(4) -0.002(3) 0.038(3) -0.007(3)
C29 0.035(3) 0.044(3) 0.047(3) 0.018(3) 0.025(3) 0.012(3)
C30 0.041(3) 0.035(3) 0.037(3) -0.002(2) 0.024(3) 0.007(2)
C31 0.030(3) 0.025(3) 0.034(3) -0.005(2) 0.018(2) -0.004(2)
C32 0.041(3) 0.023(3) 0.035(3) 0.005(2) 0.022(2) 0.004(2)
S1A 0.0373(8) 0.0359(9) 0.0262(7) -0.0031(7) 0.0137(6) -0.0045(7)
O1A 0.0354(19) 0.044(2) 0.0231(17) 0.0036(16) 0.0167(15) 0.0038(16)
C1A 0.040(3) 0.047(4) 0.037(3) 0.005(3) 0.013(3) 0.008(3)
C2A 0.097(6) 0.058(4) 0.039(4) 0.001(3) 0.047(4) 0.012(4)
S1B 0.0287(7) 0.0356(8) 0.0243(7) -0.0031(6) 0.0116(6) 0.0012(6)
O1B 0.0288(18) 0.0338(19) 0.0251(17) -0.0021(15) 0.0111(15) 0.0007(15)
C1B 0.051(5) 0.056(4) 0.045(4) -0.005(3) 0.031(4) -0.008(3)
C2B 0.036(4) 0.085(5) 0.048(4) -0.037(4) 0.016(3) -0.011(4)

loop_
_geom_bond_atom_site_label_1
_geom_bond_atom_site_label_2
_geom_bond_distance
_geom_bond_site_symmetry_2
_geom_bond_publ_flag
N1 C4 1.371(5) . ?
N1 C1 1.389(5) . ?
N1 H1N 0.8799 . ?
N2 C8 1.363(5) . ?
N2 C5 1.368(5) . ?
N2 H2N 0.8800 . ?
N3 C14 1.355(5) . ?
N3 C11 1.384(5) . ?
N3 H3N 0.8799 . ?
N4 C18 1.373(5) . ?
N4 C15 1.375(5) . ?
N4 H4N 0.8798 . ?
C1 C2 1.379(6) . ?
C1 S20 1.737(5) . ?
C2 C3 1.406(6) . ?
C2 C21 1.512(6) . ?
C3 C4 1.381(6) . ?
C3 C23 1.506(6) . ?
C4 C5 1.474(6) . ?
C5 C6 1.375(6) . ?
C6 C7 1.415(6) . ?
C6 C24 1.512(6) . ?
C7 C8 1.381(6) . ?
C7 C25 1.502(6) . ?
C8 S9 1.744(4) . ?
S9 S10 2.1042(18) . ?
S10 C11 1.744(4) . ?
C11 C12 1.380(6) . ?
C12 C13 1.419(6) . ?
C12 C27 1.512(6) . ?
C13 C14 1.390(6) . ?
C13 C29 1.499(6) . ?
C14 C15 1.468(6) . ?
C15 C16 1.386(6) . ?
C16 C17 1.429(6) . ?
C16 C30 1.498(6) . ?
C17 C18 1.383(6) . ?
C17 C31 1.493(6) . ?
C18 S19 1.743(4) . ?
S19 S20 2.1096(16) . ?
C21 C22 1.539(7) . ?
C21 H21A 0.9605 . ?
C21 H21B 0.9596 . ?
C22 H22A 0.9600 . ?
C22 H22B 0.9597 . ?
C22 H22C 0.9605 . ?
C23 H23C 0.9600 . ?
C23 H23A 0.9600 . ?
C23 H23B 0.9600 . ?
C24 H24A 0.9603 . ?
C24 H24B 0.9599 . ?
C24 H24C 0.9603 . ?
C25 C26 1.523(7) . ?
C25 H25A 0.9600 . ?
C25 H25B 0.9601 . ?
C26 H26A 0.9600 . ?
C26 H26B 0.9600 . ?
C26 H26C 0.9601 . ?
C27 C28 1.511(7) . ?
C27 H27A 0.9600 . ?
C27 H27B 0.9598 . ?
C28 H28A 0.9598 . ?
C28 H28B 0.9601 . ?
C28 H28C 0.9603 . ?
C29 H29C 0.9600 . ?
C29 H29A 0.9601 . ?
C29 H29B 0.9599 . ?
C30 H30A 0.9600 . ?
C30 H30B 0.9599 . ?
C30 H30C 0.9601 . ?
C31 C32 1.538(6) . ?
C31 H31A 0.9599 . ?
C31 H31B 0.9599 . ?
C32 H32A 0.9602 . ?
C32 H32B 0.9601 . ?
C32 H32C 0.9595 . ?
S1A O1A 1.503(3) . ?
S1A C1A 1.789(5) . ?
S1A C2A 1.793(6) . ?
S1A H2AE 1.4514 . ?
C1A H1AA 0.9599 . ?
C1A H1AB 0.9600 . ?
C1A H1AC 0.9601 . ?
C2A H2AA 0.9601 . ?
C2A H2AB 0.9599 . ?
C2A H2AC 0.9600 . ?
S1AA C2AA 1.7711 . ?
S1AA H1AC 1.8437 . ?
S1AA H2AB 1.5239 . ?
C2AA H2AD 0.9600 . ?
C2AA H2AE 0.9600 . ?
C2AA H2AF 0.9599 . ?
S1B O1B 1.531(3) . ?
S1B C1B 1.754(5) . ?
S1B C2B 1.776(5) . ?
S1B H1BE 1.7613 . ?
S1B H2BF 1.3882 . ?
C1B H1BA 0.9600 . ?
C1B H1BB 0.9599 . ?
C1B H1BC 0.9600 . ?
C1B H1BD 1.3092 . ?
C1B H1BE 0.2739 . ?
C1B H1BF 1.4781 . ?
C2B H2BA 0.9601 . ?
C2B H2BB 0.9601 . ?
C2B H2BC 0.9600 . ?
C2B H2BE 1.1192 . ?
S1BB C1BA 1.7517 . ?
S1BB C2BA 1.7709 . ?
S1BB H2BB 1.2915 . ?
C1BA H1BB 1.2065 . ?
C1BA H1BC 0.6197 . ?
C1BA H1BD 0.9601 . ?
C1BA H1BE 0.9600 . ?
C1BA H1BF 0.9600 . ?
C2BA H2BA 1.2178 . ?
C2BA H2BC 1.3428 . ?
C2BA H2BD 0.9599 . ?
C2BA H2BE 0.9601 . ?
C2BA H2BF 0.9602 . ?
